data_2239121
loop_
_publ_author_name
'Ouasri, Ali'
'Rhandour, Ali'
'Saadi, Mohamed'
'El Ammari, Lahcen'

_publ_section_title
;
 Hexane-1,6-diammonium hexafluorosilicate
;
_journal_coeditor_code RZ5101
_journal_issue 1
_journal_name_full 'Acta Crystallographica Section E'
_journal_page_first o92
_journal_page_last o93
_journal_paper_doi 10.1107/S1600536813034144
_journal_volume 70
_journal_year 2014
_chemical_formula_iupac 'C6 H18 N2 2+, Si F6 2-'
_chemical_formula_moiety 'C6 H18 N2 2+, F6 Si 2-'
_chemical_formula_sum 'C6 H18 F6 N2 Si'
_chemical_formula_weight 260.31
_chemical_name_systematic
;
Hexane-1,6-diammonium hexafluorosilicate
;
_space_group_crystal_system triclinic
_space_group_IT_number 2
_space_group_name_Hall '-P 1'
_symmetry_space_group_name_Hall '-P 1'
_symmetry_space_group_name_H-M 'P -1'
_atom_sites_solution_hydrogens geom
_atom_sites_solution_primary direct
_atom_sites_solution_secondary difmap
_audit_creation_method SHELXL-97
_cell_angle_alpha 91.379(2)
_cell_angle_beta 92.797(2)
_cell_angle_gamma 90.906(2)
_cell_formula_units_Z 4
_cell_length_a 5.8965(2)
_cell_length_b 13.6946(5)
_cell_length_c 14.4945(5)
_cell_measurement_reflns_used 4760
_cell_measurement_temperature 296(2)
_cell_measurement_theta_max 26.37
_cell_measurement_theta_min 2.02
_cell_volume 1168.53(7)
_computing_cell_refinement 'SAINT-Plus (Bruker, 2009)'
_computing_data_collection 'APEX2 (Bruker, 2009)'
_computing_data_reduction 'SAINT-Plus (Bruker, 2009)'
_computing_molecular_graphics 'ORTEP-3 for Windows (Farrugia, 2012)'
_computing_publication_material 'PLATON (Spek, 2009) and publCIF (Westrip, 2010)'
_computing_structure_refinement 'SHELXL97 (Sheldrick, 2008)'
_computing_structure_solution 'SHELXS97 (Sheldrick, 2008)'
_diffrn_ambient_temperature 296(2)
_diffrn_measured_fraction_theta_full 0.994
_diffrn_measured_fraction_theta_max 0.994
_diffrn_measurement_device_type 'Bruker X8 APEX'
_diffrn_measurement_method '\f and \w scans'
_diffrn_radiation_monochromator graphite
_diffrn_radiation_source 'fine-focus sealed tube'
_diffrn_radiation_type MoK\a
_diffrn_radiation_wavelength 0.71073
_diffrn_reflns_av_R_equivalents 0.0231
_diffrn_reflns_av_sigmaI/netI 0.0185
_diffrn_reflns_limit_h_max 7
_diffrn_reflns_limit_h_min -7
_diffrn_reflns_limit_k_max 17
_diffrn_reflns_limit_k_min -17
_diffrn_reflns_limit_l_max 18
_diffrn_reflns_limit_l_min -18
_diffrn_reflns_number 29127
_diffrn_reflns_theta_full 26.37
_diffrn_reflns_theta_max 26.37
_diffrn_reflns_theta_min 2.02
_exptl_absorpt_coefficient_mu 0.253
_exptl_absorpt_correction_T_max 0.7467
_exptl_absorpt_correction_T_min 0.6855
_exptl_absorpt_correction_type multi-scan
_exptl_absorpt_process_details '(SADABS; Bruker, 2009)'
_exptl_crystal_colour colourless
_exptl_crystal_density_diffrn 1.480
_exptl_crystal_density_method 'not measured'
_exptl_crystal_description block
_exptl_crystal_F_000 544
_exptl_crystal_size_max 0.37
_exptl_crystal_size_mid 0.33
_exptl_crystal_size_min 0.28
_refine_diff_density_max 0.458
_refine_diff_density_min -0.264
_refine_ls_extinction_method none
_refine_ls_goodness_of_fit_ref 1.057
_refine_ls_hydrogen_treatment constr
_refine_ls_matrix_type full
_refine_ls_number_parameters 274
_refine_ls_number_reflns 4760
_refine_ls_number_restraints 0
_refine_ls_restrained_S_all 1.057
_refine_ls_R_factor_all 0.0682
_refine_ls_R_factor_gt 0.0515
_refine_ls_shift/su_max 0.000
_refine_ls_shift/su_mean 0.000
_refine_ls_structure_factor_coef Fsqd
_refine_ls_weighting_details 'calc w=1/[\s^2^(Fo^2^)+(0.0734P)^2^+1.0436P] where P=(Fo^2^+2Fc^2^)/3'
_refine_ls_weighting_scheme calc
_refine_ls_wR_factor_gt 0.1456
_refine_ls_wR_factor_ref 0.1593
_reflns_number_gt 3618
_reflns_number_total 4760
_reflns_threshold_expression I>2sigma(I)
_cod_data_source_file rz5101sup1.cf
_cod_data_source_block I
_cod_database_code 2239121
_cod_database_fobs_code 2239121

loop_
_symmetry_equiv_pos_as_xyz
'x, y, z'
'-x, -y, -z'

loop_
_atom_site_type_symbol
_atom_site_label
_atom_site_fract_x
_atom_site_fract_y
_atom_site_fract_z
_atom_site_U_iso_or_equiv
_atom_site_adp_type
_atom_site_calc_flag
_atom_site_refinement_flags
_atom_site_occupancy
_atom_site_symmetry_multiplicity
C C1 0.4600(7) 0.7541(2) 0.9702(2) 0.0601(9) Uani d . 1 1
H H1A 0.2997 0.7367 0.9682 0.072 Uiso calc R 1 1
H H1B 0.5425 0.7018 1.0000 0.072 Uiso calc R 1 1
C C2 0.5353(7) 0.7632(3) 0.8734(2) 0.0632(9) Uani d . 1 1
H H2A 0.4561 0.8168 0.8443 0.076 Uiso calc R 1 1
H H2B 0.6965 0.7788 0.8755 0.076 Uiso calc R 1 1
C C3 0.4917(8) 0.6720(3) 0.8158(2) 0.0773(12) Uani d . 1 1
H H3A 0.3295 0.6585 0.8117 0.093 Uiso calc R 1 1
H H3B 0.5638 0.6180 0.8471 0.093 Uiso calc R 1 1
C C4 0.5760(8) 0.6754(3) 0.7179(2) 0.0828(12) Uani d . 1 1
H H4A 0.7366 0.6925 0.7221 0.099 Uiso calc R 1 1
H H4B 0.5608 0.6103 0.6902 0.099 Uiso calc R 1 1
C C5 0.4604(8) 0.7437(3) 0.6558(2) 0.0739(11) Uani d . 1 1
H H5A 0.4718 0.8083 0.6848 0.089 Uiso calc R 1 1
H H5B 0.3006 0.7254 0.6507 0.089 Uiso calc R 1 1
C C6 0.5433(7) 0.7508(2) 0.5600(2) 0.0624(9) Uani d . 1 1
H H6A 0.4661 0.8039 0.5292 0.075 Uiso calc R 1 1
H H6B 0.7043 0.7669 0.5642 0.075 Uiso calc R 1 1
C C7 0.0516(6) 1.0370(2) 0.2857(2) 0.0523(7) Uani d . 1 1
H H7A -0.0151 1.0834 0.2432 0.063 Uiso calc R 1 1
H H7B 0.2133 1.0513 0.2925 0.063 Uiso calc R 1 1
C C8 -0.0506(6) 1.0498(2) 0.3775(2) 0.0552(8) Uani d . 1 1
H H8A -0.2110 1.0330 0.3703 0.066 Uiso calc R 1 1
H H8B -0.0383 1.1184 0.3959 0.066 Uiso calc R 1 1
C C9 0.0530(6) 0.9906(2) 0.45450(19) 0.0552(8) Uani d . 1 1
H H9A 0.0358 0.9217 0.4379 0.066 Uiso calc R 1 1
H H9B 0.2143 1.0058 0.4614 0.066 Uiso calc R 1 1
C C10 -0.0545(6) 0.5465(2) 0.21254(19) 0.0497(7) Uani d . 1 1
H H10A -0.2183 0.5377 0.2075 0.060 Uiso calc R 1 1
H H10B 0.0104 0.4860 0.2339 0.060 Uiso calc R 1 1
C C11 0.0292(6) 0.5675(2) 0.11971(19) 0.0524(7) Uani d . 1 1
H H11A 0.1936 0.5724 0.1243 0.063 Uiso calc R 1 1
H H11B -0.0279 0.6302 0.1003 0.063 Uiso calc R 1 1
C C12 -0.0417(7) 0.4908(3) 0.0471(2) 0.0617(9) Uani d . 1 1
H H12A 0.0139 0.4281 0.0672 0.074 Uiso calc R 1 1
H H12B -0.2062 0.4864 0.0426 0.074 Uiso calc R 1 1
N N1 0.4970(3) 0.84453(16) 1.02554(13) 0.0367(5) Uani d . 1 1
H H1NB 0.4442 0.8948 0.9937 0.044 Uiso calc R 1 1
H H1NA 0.6449 0.8535 1.0388 0.044 Uiso calc R 1 1
H H1NC 0.4243 0.8402 1.0777 0.044 Uiso calc R 1 1
N N2 0.5073(3) 0.66128(16) 0.50333(14) 0.0357(5) Uani d . 1 1
H H2NA 0.5824 0.6126 0.5298 0.043 Uiso calc R 1 1
H H2NC 0.5580 0.6706 0.4473 0.043 Uiso calc R 1 1
H H2NB 0.3597 0.6463 0.4985 0.043 Uiso calc R 1 1
N N3 0.0159(3) 0.93712(15) 0.24637(13) 0.0341(5) Uani d . 1 1
H H3NA 0.0877 0.8948 0.2826 0.041 Uiso calc R 1 1
H H3NB 0.0703 0.9338 0.1902 0.041 Uiso calc R 1 1
H H3NC -0.1320 0.9226 0.2426 0.041 Uiso calc R 1 1
N N4 0.0039(3) 0.62479(15) 0.28063(13) 0.0326(4) Uani d . 1 1
H H4NA -0.0539 0.6104 0.3343 0.039 Uiso calc R 1 1
H H4NB -0.0532 0.6808 0.2609 0.039 Uiso calc R 1 1
H H4NC 0.1542 0.6308 0.2880 0.039 Uiso calc R 1 1
F F1 0.3057(2) 0.80063(13) 0.34886(10) 0.0471(4) Uani d . 1 1
F F2 0.3060(2) 0.77137(12) 0.18810(10) 0.0437(4) Uani d . 1 1
F F3 0.5306(3) 0.90186(12) 0.25488(13) 0.0553(5) Uani d . 1 1
F F4 0.7096(2) 0.76175(13) 0.19650(11) 0.0476(4) Uani d . 1 1
F F5 0.7122(3) 0.79006(15) 0.35786(11) 0.0560(5) Uani d . 1 1
F F6 0.4882(3) 0.66026(12) 0.29172(12) 0.0496(4) Uani d . 1 1
F F7 0.2030(2) 0.49066(13) 0.42253(11) 0.0483(4) Uani d . 1 1
F F8 0.0188(3) 0.62264(11) 0.49428(12) 0.0516(4) Uani d . 1 1
F F9 -0.2025(3) 0.49935(13) 0.41489(11) 0.0514(4) Uani d . 1 1
F F10 0.0226(3) 1.11843(13) -0.02764(13) 0.0575(5) Uani d . 1 1
F F11 -0.1963(2) 1.02734(14) 0.07661(10) 0.0519(5) Uani d . 1 1
F F12 0.2087(2) 1.01509(14) 0.08206(10) 0.0505(4) Uani d . 1 1
Si Si1 0.50922(10) 0.78157(5) 0.27367(5) 0.0328(2) Uani d . 1 1
Si Si2 0.0000 0.5000 0.5000 0.0339(2) Uani d S 1 2
Si Si3 0.0000 1.0000 0.0000 0.0370(3) Uani d S 1 2

loop_
_atom_site_aniso_label
_atom_site_aniso_U_11
_atom_site_aniso_U_22
_atom_site_aniso_U_33
_atom_site_aniso_U_12
_atom_site_aniso_U_13
_atom_site_aniso_U_23
C1 0.084(2) 0.0542(19) 0.0415(16) -0.0097(17) 0.0083(15) -0.0045(14)
C2 0.081(2) 0.064(2) 0.0448(17) -0.0093(18) 0.0126(16) -0.0058(15)
C3 0.128(4) 0.057(2) 0.0463(19) -0.002(2) 0.007(2) -0.0031(16)
C4 0.118(3) 0.081(3) 0.050(2) 0.025(2) 0.005(2) -0.0012(19)
C5 0.105(3) 0.067(2) 0.0488(19) 0.016(2) -0.0007(19) -0.0104(17)
C6 0.092(3) 0.0506(19) 0.0448(17) -0.0089(17) 0.0047(16) -0.0023(14)
C7 0.073(2) 0.0411(16) 0.0428(16) -0.0057(14) 0.0037(14) 0.0020(12)
C8 0.076(2) 0.0458(17) 0.0431(16) 0.0089(15) 0.0005(14) -0.0075(13)
C9 0.074(2) 0.0551(19) 0.0367(15) 0.0095(16) 0.0021(14) -0.0084(13)
C10 0.0667(19) 0.0424(16) 0.0400(15) -0.0072(14) 0.0086(13) -0.0043(12)
C11 0.068(2) 0.0513(18) 0.0378(15) -0.0085(15) 0.0098(13) -0.0074(13)
C12 0.085(2) 0.060(2) 0.0407(17) -0.0171(18) 0.0137(16) -0.0115(14)
N1 0.0343(11) 0.0477(13) 0.0284(10) -0.0005(9) 0.0031(8) 0.0055(9)
N2 0.0327(11) 0.0439(12) 0.0312(10) 0.0027(9) 0.0046(8) 0.0050(9)
N3 0.0349(11) 0.0409(12) 0.0267(10) 0.0020(9) 0.0030(8) 0.0023(8)
N4 0.0320(10) 0.0375(11) 0.0289(10) 0.0021(8) 0.0038(8) 0.0032(8)
F1 0.0376(8) 0.0681(11) 0.0373(8) 0.0117(7) 0.0124(6) 0.0080(7)
F2 0.0325(8) 0.0626(10) 0.0359(8) 0.0011(7) -0.0024(6) 0.0082(7)
F3 0.0435(9) 0.0435(9) 0.0799(12) 0.0011(7) 0.0045(8) 0.0161(8)
F4 0.0340(8) 0.0681(11) 0.0431(9) 0.0119(7) 0.0149(6) 0.0189(8)
F5 0.0363(8) 0.0857(13) 0.0454(9) 0.0008(8) -0.0084(7) 0.0099(9)
F6 0.0425(9) 0.0421(9) 0.0662(11) 0.0062(7) 0.0118(7) 0.0212(8)
F7 0.0371(8) 0.0635(11) 0.0468(9) 0.0107(7) 0.0178(7) 0.0171(8)
F8 0.0465(9) 0.0389(9) 0.0708(11) 0.0031(7) 0.0104(8) 0.0149(8)
F9 0.0358(8) 0.0743(12) 0.0443(9) -0.0001(8) -0.0040(7) 0.0178(8)
F10 0.0428(9) 0.0582(11) 0.0726(12) -0.0008(8) 0.0034(8) 0.0268(9)
F11 0.0351(8) 0.0858(13) 0.0366(8) 0.0119(8) 0.0090(6) 0.0158(8)
F12 0.0311(8) 0.0823(13) 0.0380(8) -0.0017(8) -0.0052(6) 0.0121(8)
Si1 0.0246(3) 0.0431(4) 0.0318(4) 0.0035(3) 0.0040(3) 0.0126(3)
Si2 0.0250(5) 0.0411(6) 0.0368(5) 0.0039(4) 0.0067(4) 0.0142(4)
Si3 0.0244(5) 0.0575(7) 0.0298(5) 0.0011(4) 0.0022(4) 0.0166(4)

loop_
_atom_type_symbol
_atom_type_description
_atom_type_scat_dispersion_real
_atom_type_scat_dispersion_imag
_atom_type_scat_source
C C 0.0033 0.0016 'International Tables Vol C Tables 4.2.6.8 and 6.1.1.4'
H H 0.0000 0.0000 'International Tables Vol C Tables 4.2.6.8 and 6.1.1.4'
N N 0.0061 0.0033 'International Tables Vol C Tables 4.2.6.8 and 6.1.1.4'
F F 0.0171 0.0103 'International Tables Vol C Tables 4.2.6.8 and 6.1.1.4'
Si Si 0.0817 0.0704 'International Tables Vol C Tables 4.2.6.8 and 6.1.1.4'

loop_
_geom_angle_atom_site_label_1
_geom_angle_atom_site_label_2
_geom_angle_atom_site_label_3
_geom_angle_site_symmetry_1
_geom_angle_site_symmetry_3
_geom_angle
N1 C1 C2 . . 112.6(3)
N1 C1 H1A . . 109.1
C2 C1 H1A . . 109.1
N1 C1 H1B . . 109.1
C2 C1 H1B . . 109.1
H1A C1 H1B . . 107.8
C3 C2 C1 . . 112.9(3)
C3 C2 H2A . . 109.0
C1 C2 H2A . . 109.0
C3 C2 H2B . . 109.0
C1 C2 H2B . . 109.0
H2A C2 H2B . . 107.8
C2 C3 C4 . . 115.1(3)
C2 C3 H3A . . 108.5
C4 C3 H3A . . 108.5
C2 C3 H3B . . 108.5
C4 C3 H3B . . 108.5
H3A C3 H3B . . 107.5
C5 C4 C3 . . 116.0(3)
C5 C4 H4A . . 108.3
C3 C4 H4A . . 108.3
C5 C4 H4B . . 108.3
C3 C4 H4B . . 108.3
H4A C4 H4B . . 107.4
C4 C5 C6 . . 117.4(3)
C4 C5 H5A . . 108.0
C6 C5 H5A . . 108.0
C4 C5 H5B . . 108.0
C6 C5 H5B . . 108.0
H5A C5 H5B . . 107.2
N2 C6 C5 . . 114.0(3)
N2 C6 H6A . . 108.8
C5 C6 H6A . . 108.8
N2 C6 H6B . . 108.8
C5 C6 H6B . . 108.8
H6A C6 H6B . . 107.6
N3 C7 C8 . . 112.4(2)
N3 C7 H7A . . 109.1
C8 C7 H7A . . 109.1
N3 C7 H7B . . 109.1
C8 C7 H7B . . 109.1
H7A C7 H7B . . 107.9
C7 C8 C9 . . 115.8(3)
C7 C8 H8A . . 108.3
C9 C8 H8A . . 108.3
C7 C8 H8B . . 108.3
C9 C8 H8B . . 108.3
H8A C8 H8B . . 107.4
C9 C9 C8 2_576 . 112.9(3)
C9 C9 H9A 2_576 . 109.0
C8 C9 H9A . . 109.0
C9 C9 H9B 2_576 . 109.0
C8 C9 H9B . . 109.0
H9A C9 H9B . . 107.8
N4 C10 C11 . . 112.4(2)
N4 C10 H10A . . 109.1
C11 C10 H10A . . 109.1
N4 C10 H10B . . 109.1
C11 C10 H10B . . 109.1
H10A C10 H10B . . 107.8
C10 C11 C12 . . 113.3(3)
C10 C11 H11A . . 108.9
C12 C11 H11A . . 108.9
C10 C11 H11B . . 108.9
C12 C11 H11B . . 108.9
H11A C11 H11B . . 107.7
C12 C12 C11 2_565 . 114.8(3)
C12 C12 H12A 2_565 . 108.6
C11 C12 H12A . . 108.6
C12 C12 H12B 2_565 . 108.6
C11 C12 H12B . . 108.6
H12A C12 H12B . . 107.6
C1 N1 H1NB . . 109.5
C1 N1 H1NA . . 109.5
H1NB N1 H1NA . . 109.5
C1 N1 H1NC . . 109.5
H1NB N1 H1NC . . 109.5
H1NA N1 H1NC . . 109.5
C6 N2 H2NA . . 109.5
C6 N2 H2NC . . 109.5
H2NA N2 H2NC . . 109.5
C6 N2 H2NB . . 109.5
H2NA N2 H2NB . . 109.5
H2NC N2 H2NB . . 109.5
C7 N3 H3NA . . 109.5
C7 N3 H3NB . . 109.5
H3NA N3 H3NB . . 109.5
C7 N3 H3NC . . 109.5
H3NA N3 H3NC . . 109.5
H3NB N3 H3NC . . 109.5
C10 N4 H4NA . . 109.5
C10 N4 H4NB . . 109.5
H4NA N4 H4NB . . 109.5
C10 N4 H4NC . . 109.5
H4NA N4 H4NC . . 109.5
H4NB N4 H4NC . . 109.5
F5 Si1 F1 . . 91.67(8)
F5 Si1 F3 . . 91.24(10)
F1 Si1 F3 . . 91.04(9)
F5 Si1 F2 . . 179.11(10)
F1 Si1 F2 . . 88.89(8)
F3 Si1 F2 . . 89.43(9)
F5 Si1 F4 . . 89.45(8)
F1 Si1 F4 . . 178.85(9)
F3 Si1 F4 . . 89.17(9)
F2 Si1 F4 . . 89.98(8)
F5 Si1 F6 . . 88.99(9)
F1 Si1 F6 . . 89.33(8)
F3 Si1 F6 . . 179.56(10)
F2 Si1 F6 . . 90.33(9)
F4 Si1 F6 . . 90.46(8)
F9 Si2 F9 2_566 . 180.0
F9 Si2 F7 2_566 . 89.15(8)
F9 Si2 F7 . . 90.85(8)
F9 Si2 F7 2_566 2_566 90.85(8)
F9 Si2 F7 . 2_566 89.15(8)
F7 Si2 F7 . 2_566 180.0
F9 Si2 F8 2_566 . 90.78(9)
F9 Si2 F8 . . 89.22(9)
F7 Si2 F8 . . 89.29(8)
F7 Si2 F8 2_566 . 90.71(8)
F9 Si2 F8 2_566 2_566 89.22(9)
F9 Si2 F8 . 2_566 90.78(9)
F7 Si2 F8 . 2_566 90.71(8)
F7 Si2 F8 2_566 2_566 89.29(8)
F8 Si2 F8 . 2_566 180.0
F12 Si3 F12 . 2_575 180.0
F12 Si3 F11 . 2_575 89.08(8)
F12 Si3 F11 2_575 2_575 90.92(8)
F12 Si3 F11 . . 90.92(8)
F12 Si3 F11 2_575 . 89.08(8)
F11 Si3 F11 2_575 . 180.0000(10)
F12 Si3 F10 . 2_575 89.24(9)
F12 Si3 F10 2_575 2_575 90.76(9)
F11 Si3 F10 2_575 2_575 90.66(9)
F11 Si3 F10 . 2_575 89.34(9)
F12 Si3 F10 . . 90.76(9)
F12 Si3 F10 2_575 . 89.24(9)
F11 Si3 F10 2_575 . 89.34(9)
F11 Si3 F10 . . 90.66(9)
F10 Si3 F10 2_575 . 180.00(12)

loop_
_geom_bond_atom_site_label_1
_geom_bond_atom_site_label_2
_geom_bond_site_symmetry_2
_geom_bond_distance
C1 N1 . 1.466(4)
C1 C2 . 1.500(4)
C1 H1A . 0.9700
C1 H1B . 0.9700
C2 C3 . 1.498(5)
C2 H2A . 0.9700
C2 H2B . 0.9700
C3 C4 . 1.527(5)
C3 H3A . 0.9700
C3 H3B . 0.9700
C4 C5 . 1.467(5)
C4 H4A . 0.9700
C4 H4B . 0.9700
C5 C6 . 1.499(5)
C5 H5A . 0.9700
C5 H5B . 0.9700
C6 N2 . 1.466(4)
C6 H6A . 0.9700
C6 H6B . 0.9700
C7 N3 . 1.478(3)
C7 C8 . 1.495(4)
C7 H7A . 0.9700
C7 H7B . 0.9700
C8 C9 . 1.507(4)
C8 H8A . 0.9700
C8 H8B . 0.9700
C9 C9 2_576 1.506(5)
C9 H9A . 0.9700
C9 H9B . 0.9700
C10 N4 . 1.465(3)
C10 C11 . 1.489(4)
C10 H10A . 0.9700
C10 H10B . 0.9700
C11 C12 . 1.508(4)
C11 H11A . 0.9700
C11 H11B . 0.9700
C12 C12 2_565 1.499(6)
C12 H12A . 0.9700
C12 H12B . 0.9700
N1 H1NB . 0.8900
N1 H1NA . 0.8900
N1 H1NC . 0.8900
N2 H2NA . 0.8900
N2 H2NC . 0.8900
N2 H2NB . 0.8900
N3 H3NA . 0.8900
N3 H3NB . 0.8900
N3 H3NC . 0.8900
N4 H4NA . 0.8900
N4 H4NB . 0.8900
N4 H4NC . 0.8900
F1 Si1 . 1.6794(15)
F2 Si1 . 1.6837(15)
F3 Si1 . 1.6798(17)
F4 Si1 . 1.6868(15)
F5 Si1 . 1.6677(16)
F6 Si1 . 1.6915(16)
F7 Si2 . 1.6848(14)
F8 Si2 . 1.6858(16)
F9 Si2 . 1.6741(15)
F10 Si3 . 1.6848(17)
F11 Si3 . 1.6830(14)
F12 Si3 . 1.6759(14)
Si2 F9 2_566 1.6741(15)
Si2 F7 2_566 1.6849(14)
Si2 F8 2_566 1.6858(16)
Si3 F12 2_575 1.6760(14)
Si3 F11 2_575 1.6830(14)
Si3 F10 2_575 1.6848(17)

loop_
_geom_hbond_atom_site_label_D
_geom_hbond_atom_site_label_H
_geom_hbond_atom_site_label_A
_geom_hbond_site_symmetry_A
_geom_hbond_distance_DH
_geom_hbond_distance_HA
_geom_hbond_distance_DA
_geom_hbond_angle_DHA
N2 H2NC F5 . 0.89 2.31 3.062(3) 141.6
N2 H2NC F6 . 0.89 2.27 3.063(3) 147.8
N2 H2NB F7 . 0.89 2.52 3.095(3) 123.3
N2 H2NB F8 . 0.89 2.03 2.917(3) 175.0
N3 H3NA F1 . 0.89 2.06 2.934(3) 168.6
N4 H4NA F8 . 0.89 2.34 3.095(3) 142.8
N4 H4NA F9 . 0.89 2.14 2.923(3) 146.1
N4 H4NC F6 . 0.89 2.00 2.885(3) 171.6
N1 H1NB F11 2_576 0.89 2.07 2.895(3) 154.6
N1 H1NA F10 2_676 0.89 2.01 2.869(3) 162.6
N1 H1NC F2 1_556 0.89 2.02 2.857(2) 155.3
N2 H2NA F7 2_666 0.89 2.02 2.906(3) 170.4
N3 H3NB F10 2_575 0.89 2.48 3.239(3) 143.6
N3 H3NB F12 . 0.89 2.13 2.907(2) 145.3
N3 H3NC F3 1_455 0.89 2.02 2.904(3) 170.3
N3 H3NC F4 1_455 0.89 2.44 3.034(3) 124.1
N4 H4NB F4 1_455 0.89 2.01 2.832(3) 153.7
N4 H4NB F5 1_455 0.89 2.51 3.086(3) 123.2
